data_1516225
loop_
_publ_author_name
'Li, Jian'
'Li, Li'
'Si, Yikang'
'Jiang, Xuejun'
'Guo, Liangdong'
'Che, Yongsheng'

_publ_section_title
;
 Virgatolides A--C, Benzannulated Spiroketals from the Plant Endophytic
 Fungus Pestalotiopsis virgatula
;
_journal_coden_ASTM ORLEF7
_journal_issue 10
_journal_name_full 'Organic letters'
_journal_page_first 2670
_journal_page_last 2673
_journal_paper_doi 10.1021/ol200770k
_journal_volume 13
_journal_year 2011
_chemical_absolute_configuration ad
_chemical_formula_moiety '2(C22 H26 O9), 2(C H4 O), H2 O'
_chemical_formula_sum 'C23 H31 O10.5'
_chemical_formula_weight 475.48
_space_group_IT_number 4
_symmetry_cell_setting monoclinic
_symmetry_space_group_name_Hall 'P 2yb'
_symmetry_space_group_name_H-M 'P 1 21 1'
_atom_sites_solution_hydrogens geom
_atom_sites_solution_primary direct
_atom_sites_solution_secondary difmap
_audit_creation_method SHELXL-97
_cell_angle_alpha 90.00
_cell_angle_beta 92.794(6)
_cell_angle_gamma 90.00
_cell_formula_units_Z 4
_cell_length_a 11.481(4)
_cell_length_b 15.622(6)
_cell_length_c 12.848(5)
_cell_measurement_reflns_used 617
_cell_measurement_temperature 173(2)
_cell_measurement_theta_max 27.48
_cell_measurement_theta_min 2.17
_cell_volume 2301.6(15)
_computing_cell_refinement 'CrystalClear (Rigaku Inc., 200)'
_computing_data_collection 'CrystalClear (Rigaku Inc., 2007)'
_computing_data_reduction 'CrystalClear (Rigaku Inc., 2007)'
_computing_molecular_graphics 'XP in Siemens SHELXTL (Sheldrick, 1994)'
_computing_publication_material 'SHELX97 (Sheldrick, 1997)'
_computing_structure_refinement 'SHELXL-97 (Sheldrick, 1997)'
_computing_structure_solution 'SHELXS-97 (Sheldrick, 1990)'
_diffrn_ambient_temperature 173(2)
_diffrn_measured_fraction_theta_full 0.999
_diffrn_measured_fraction_theta_max 0.999
_diffrn_measurement_device_type 'MM007-HF CCD(Saturn 724+)'
_diffrn_measurement_method '\w scans at fixed \c = 45\%'
_diffrn_radiation_monochromator Confocal
_diffrn_radiation_source 'rotating anode'
_diffrn_radiation_type MoK\a
_diffrn_radiation_wavelength 0.71073
_diffrn_reflns_av_R_equivalents 0.0723
_diffrn_reflns_av_sigmaI/netI 0.0734
_diffrn_reflns_limit_h_max 13
_diffrn_reflns_limit_h_min -13
_diffrn_reflns_limit_k_max 18
_diffrn_reflns_limit_k_min -18
_diffrn_reflns_limit_l_max 15
_diffrn_reflns_limit_l_min -15
_diffrn_reflns_number 24462
_diffrn_reflns_theta_full 25.37
_diffrn_reflns_theta_max 25.37
_diffrn_reflns_theta_min 1.59
_exptl_absorpt_coefficient_mu 0.109
_exptl_absorpt_correction_T_max 0.9967
_exptl_absorpt_correction_T_min 0.9744
_exptl_absorpt_correction_type multi-scan
_exptl_absorpt_process_details 'CrystalClear (Rigaku Inc., 2007)'
_exptl_crystal_colour colorless
_exptl_crystal_density_diffrn 1.372
_exptl_crystal_density_method 'not measured'
_exptl_crystal_description platelet
_exptl_crystal_F_000 1012
_exptl_crystal_size_max 0.24
_exptl_crystal_size_mid 0.17
_exptl_crystal_size_min 0.03
_refine_diff_density_max 0.446
_refine_diff_density_min -0.313
_refine_diff_density_rms 0.044
_refine_ls_abs_structure_details 'Flack H D (1983), Acta Cryst. A39, 876-881'
_refine_ls_abs_structure_Flack 0.4(7)
_refine_ls_extinction_method none
_refine_ls_goodness_of_fit_ref 1.081
_refine_ls_hydrogen_treatment constr
_refine_ls_matrix_type full
_refine_ls_number_parameters 611
_refine_ls_number_reflns 8448
_refine_ls_number_restraints 1
_refine_ls_restrained_S_all 1.081
_refine_ls_R_factor_all 0.0539
_refine_ls_R_factor_gt 0.0469
_refine_ls_shift/su_max 0.000
_refine_ls_shift/su_mean 0.000
_refine_ls_structure_factor_coef Fsqd
_refine_ls_weighting_details 'calc w=1/[\s^2^(Fo^2^)+(0.0350P)^2^+0.1995P] where P=(Fo^2^+2Fc^2^)/3'
_refine_ls_weighting_scheme calc
_refine_ls_wR_factor_gt 0.1051
_refine_ls_wR_factor_ref 0.1081
_reflns_number_gt 7535
_reflns_number_total 8448
_reflns_threshold_expression >2sigma(I)
_cod_duplicate_entry 1502178
_cod_data_source_file ol200770k_si_002.cif
_cod_data_source_block mx450
_cod_original_cell_volume 2301.6(14)
_cod_original_sg_symbol_H-M P2(1)
_cod_database_code 1516225

loop_
_symmetry_equiv_pos_as_xyz
'x, y, z'
'-x, y+1/2, -z'

loop_
_atom_site_label
_atom_site_type_symbol
_atom_site_fract_x
_atom_site_fract_y
_atom_site_fract_z
_atom_site_U_iso_or_equiv
_atom_site_adp_type
_atom_site_occupancy
_atom_site_symmetry_multiplicity
_atom_site_calc_flag
_atom_site_refinement_flags
O1W O 1.15419(16) 0.07833(14) 0.56019(17) 0.0427(5) Uani 1 1 d .
H1WA H 1.0998 0.0591 0.5224 0.051 Uiso 1 1 d R
H1WB H 1.1710 0.0379 0.5986 0.051 Uiso 1 1 d R
O2A O 0.93977(16) 0.04151(12) 0.45889(19) 0.0450(6) Uani 1 1 d .
O2 O 0.26122(18) -0.13553(16) 1.05620(19) 0.0532(6) Uani 1 1 d .
O1A O 0.92734(14) 0.18367(11) 0.44635(15) 0.0284(4) Uani 1 1 d .
O1 O 0.26801(15) -0.06101(14) 0.90629(17) 0.0408(5) Uani 1 1 d .
O9A O 0.82601(15) 0.26119(12) 0.62224(15) 0.0309(4) Uani 1 1 d .
H9' H 0.8960 0.2349 0.6460 0.037 Uiso 1 1 d R
O9 O 0.23515(15) -0.05917(14) 0.69185(17) 0.0417(5) Uani 1 1 d .
H9 H 0.1961 -0.0838 0.7366 0.050 Uiso 1 1 d R
O8A O 0.41859(14) 0.19202(11) 0.36471(14) 0.0261(4) Uani 1 1 d .
O8 O 0.77650(13) -0.00283(11) 0.94738(14) 0.0257(4) Uani 1 1 d .
O7 O 0.82292(15) 0.05923(11) 1.10839(15) 0.0293(4) Uani 1 1 d .
O7A O 0.38669(14) 0.12508(10) 0.20420(14) 0.0265(4) Uani 1 1 d .
O5 O 1.01885(16) 0.17064(12) 0.68466(16) 0.0367(5) Uani 1 1 d .
H5 H 1.0702 0.1530 0.6455 0.044 Uiso 1 1 d R
O6A O 0.18741(19) 0.47413(13) 0.34919(19) 0.0525(6) Uani 1 1 d .
H6' H 0.1702 0.5022 0.4021 0.063 Uiso 1 1 d R
O5A O -0.01614(16) 0.39316(14) 0.25255(19) 0.0471(6) Uani 1 1 d .
O6 O 1.22544(16) 0.16719(13) 0.82191(18) 0.0421(5) Uani 1 1 d .
O4A O 0.10868(15) 0.29350(11) 0.20582(16) 0.0338(5) Uani 1 1 d .
O4 O 1.10211(15) 0.14150(13) 0.94595(15) 0.0353(5) Uani 1 1 d .
O3A O 0.70318(15) -0.03344(11) 0.41527(17) 0.0355(5) Uani 1 1 d .
H3' H 0.6505 -0.0696 0.4016 0.043 Uiso 1 1 d R
O3 O 0.50975(16) -0.14640(13) 1.15833(16) 0.0395(5) Uani 1 1 d .
H3 H 0.4366 -0.1486 1.1571 0.047 Uiso 1 1 d R
O10 O 0.61911(17) 0.26873(13) 0.70678(18) 0.0456(6) Uani 1 1 d .
H10' H 0.6846 0.2713 0.6806 0.055 Uiso 1 1 d R
O11 O 0.57689(18) -0.17323(12) 0.4137(2) 0.0497(6) Uani 1 1 d .
H11 H 0.5129 -0.1796 0.3800 0.060 Uiso 1 1 d R
C1' C 0.9251(2) 0.13571(17) 0.8452(2) 0.0282(6) Uani 1 1 d .
H1'A H 0.8602 0.0958 0.8274 0.034 Uiso 1 1 calc R
H1'B H 0.8960 0.1952 0.8388 0.034 Uiso 1 1 calc R
C1'A C 0.2822(2) 0.34536(17) 0.2882(2) 0.0295(6) Uani 1 1 d .
H1'C H 0.3430 0.3281 0.3413 0.035 Uiso 1 1 calc R
H1'D H 0.3166 0.3858 0.2389 0.035 Uiso 1 1 calc R
C1 C 0.6664(2) -0.02919(15) 0.9682(2) 0.0245(6) Uani 1 1 d .
C1A C 0.5296(2) 0.16156(16) 0.3859(2) 0.0245(6) Uani 1 1 d .
C2'A C 0.1793(2) 0.38535(18) 0.3387(2) 0.0344(7) Uani 1 1 d .
H2'A H 0.1688 0.3585 0.4083 0.041 Uiso 1 1 calc R
C2' C 1.0262(2) 0.12102(17) 0.7759(2) 0.0278(6) Uani 1 1 d .
H2'B H 1.0312 0.0590 0.7575 0.033 Uiso 1 1 calc R
C2 C 0.5797(2) -0.00676(16) 0.8926(2) 0.0251(6) Uani 1 1 d .
H2A H 0.5972 0.0258 0.8329 0.030 Uiso 1 1 calc R
C2A C 0.6129(2) 0.22480(16) 0.4054(2) 0.0242(6) Uani 1 1 d .
H2AA H 0.5923 0.2837 0.4069 0.029 Uiso 1 1 calc R
C3'A C 0.0791(2) 0.36036(17) 0.2632(2) 0.0328(7) Uani 1 1 d .
C3' C 1.1301(2) 0.14613(16) 0.8461(2) 0.0300(6) Uani 1 1 d .
C3A C 0.7266(2) 0.19824(16) 0.4225(2) 0.0239(5) Uani 1 1 d .
C3 C 0.4683(2) -0.03399(16) 0.9088(2) 0.0274(6) Uani 1 1 d .
C4A C 0.8366(2) 0.24866(16) 0.4361(2) 0.0261(6) Uani 1 1 d .
H4AA H 0.8478 0.2829 0.3716 0.031 Uiso 1 1 calc R
C4 C 0.3560(2) -0.02049(18) 0.8433(2) 0.0320(6) Uani 1 1 d .
H4A H 0.3394 0.0420 0.8347 0.038 Uiso 1 1 calc R
C5A C 0.8788(2) 0.10410(17) 0.4451(2) 0.0292(6) Uani 1 1 d .
C5 C 0.3190(2) -0.0971(2) 0.9945(3) 0.0385(7) Uani 1 1 d .
C6 C 0.4426(2) -0.07987(17) 0.9964(2) 0.0299(6) Uani 1 1 d .
C6A C 0.7534(2) 0.11161(16) 0.4262(2) 0.0248(5) Uani 1 1 d .
C7 C 0.5293(2) -0.10141(17) 1.0710(2) 0.0292(6) Uani 1 1 d .
C7A C 0.6684(2) 0.04856(15) 0.4095(2) 0.0260(6) Uani 1 1 d .
C8 C 0.6442(2) -0.07729(16) 1.0561(2) 0.0281(6) Uani 1 1 d .
C8A C 0.5536(2) 0.07443(16) 0.3873(2) 0.0253(6) Uani 1 1 d .
C9A C 0.4590(2) 0.01075(16) 0.3590(2) 0.0267(6) Uani 1 1 d .
H9AA H 0.4619 -0.0359 0.4112 0.032 Uiso 1 1 calc R
H9AB H 0.4743 -0.0147 0.2905 0.032 Uiso 1 1 calc R
C9 C 0.7411(2) -0.10378(18) 1.1316(2) 0.0323(6) Uani 1 1 d .
H9A H 0.7328 -0.1654 1.1476 0.039 Uiso 1 1 calc R
H9B H 0.7346 -0.0715 1.1974 0.039 Uiso 1 1 calc R
C10A C 0.3361(2) 0.05017(15) 0.3539(2) 0.0259(6) Uani 1 1 d .
H10A H 0.3113 0.0582 0.4268 0.031 Uiso 1 1 calc R
C10 C 0.8610(2) -0.08812(17) 1.0895(2) 0.0304(6) Uani 1 1 d .
H10B H 0.8749 -0.1328 1.0358 0.037 Uiso 1 1 calc R
C11 C 0.8607(2) -0.00018(17) 1.0357(2) 0.0255(6) Uani 1 1 d .
C11A C 0.3408(2) 0.13756(16) 0.3026(2) 0.0254(6) Uani 1 1 d .
C12A C 0.2259(2) 0.18566(16) 0.2954(2) 0.0276(6) Uani 1 1 d .
H12A H 0.2035 0.2005 0.3666 0.033 Uiso 1 1 calc R
H12B H 0.1648 0.1477 0.2640 0.033 Uiso 1 1 calc R
C12 C 0.9752(2) 0.02508(16) 0.9900(2) 0.0280(6) Uani 1 1 d .
H12C H 0.9888 -0.0122 0.9294 0.034 Uiso 1 1 calc R
H12D H 1.0395 0.0152 1.0427 0.034 Uiso 1 1 calc R
C13 C 0.9779(2) 0.11823(17) 0.9551(2) 0.0279(6) Uani 1 1 d .
C13A C 0.2312(2) 0.26733(16) 0.2309(2) 0.0278(6) Uani 1 1 d .
C14 C 0.9322(2) 0.17588(17) 1.0383(2) 0.0346(6) Uani 1 1 d .
H14A H 0.9878 0.1760 1.0997 0.042 Uiso 1 1 calc R
H14B H 0.9261 0.2352 1.0114 0.042 Uiso 1 1 calc R
C14A C 0.2834(2) 0.24652(17) 0.1278(2) 0.0319(6) Uani 1 1 d .
H14C H 0.2937 0.3001 0.0881 0.038 Uiso 1 1 calc R
H14D H 0.2291 0.2092 0.0863 0.038 Uiso 1 1 calc R
C15A C 0.4004(2) 0.20173(16) 0.1439(2) 0.0266(6) Uani 1 1 d .
H15A H 0.4574 0.2409 0.1811 0.032 Uiso 1 1 calc R
C15 C 0.8143(2) 0.14672(17) 1.0711(2) 0.0317(6) Uani 1 1 d .
H15B H 0.7566 0.1499 1.0103 0.038 Uiso 1 1 calc R
C16A C 0.8454(2) 0.30752(16) 0.5298(2) 0.0251(6) Uani 1 1 d .
H16A H 0.7815 0.3508 0.5207 0.030 Uiso 1 1 calc R
C16 C 0.3502(2) -0.06464(18) 0.7388(2) 0.0327(6) Uani 1 1 d .
H16B H 0.3722 -0.1262 0.7482 0.039 Uiso 1 1 calc R
C17A C 0.9592(2) 0.35567(17) 0.5369(2) 0.0330(6) Uani 1 1 d .
H17A H 0.9615 0.3927 0.5985 0.050 Uiso 1 1 calc R
H17B H 0.9660 0.3907 0.4742 0.050 Uiso 1 1 calc R
H17C H 1.0240 0.3149 0.5426 0.050 Uiso 1 1 calc R
C17 C 0.4289(2) -0.02334(19) 0.6616(2) 0.0366(7) Uani 1 1 d .
H17D H 0.4192 -0.0525 0.5942 0.055 Uiso 1 1 calc R
H17E H 0.5103 -0.0280 0.6877 0.055 Uiso 1 1 calc R
H17F H 0.4081 0.0372 0.6531 0.055 Uiso 1 1 calc R
C18A C 0.2496(2) -0.01056(19) 0.2977(3) 0.0393(7) Uani 1 1 d .
H18A H 0.1699 0.0093 0.3073 0.059 Uiso 1 1 calc R
H18B H 0.2593 -0.0683 0.3265 0.059 Uiso 1 1 calc R
H18C H 0.2642 -0.0115 0.2231 0.059 Uiso 1 1 calc R
C18 C 0.9557(2) -0.0967(2) 1.1764(3) 0.0435(8) Uani 1 1 d .
H18D H 0.9440 -0.1500 1.2148 0.065 Uiso 1 1 calc R
H18E H 0.9516 -0.0479 1.2240 0.065 Uiso 1 1 calc R
H18F H 1.0324 -0.0978 1.1461 0.065 Uiso 1 1 calc R
C19 C 0.7706(3) 0.19790(19) 1.1602(3) 0.0440(8) Uani 1 1 d .
H19A H 0.6955 0.1748 1.1801 0.066 Uiso 1 1 calc R
H19B H 0.7608 0.2578 1.1389 0.066 Uiso 1 1 calc R
H19C H 0.8271 0.1945 1.2198 0.066 Uiso 1 1 calc R
C19A C 0.4485(3) 0.17282(19) 0.0421(2) 0.0394(7) Uani 1 1 d .
H19D H 0.5238 0.1444 0.0560 0.059 Uiso 1 1 calc R
H19E H 0.4592 0.2226 -0.0028 0.059 Uiso 1 1 calc R
H19F H 0.3938 0.1327 0.0072 0.059 Uiso 1 1 calc R
C20 C 0.5981(3) 0.1838(2) 0.7336(4) 0.0839(16) Uani 1 1 d .
H20A H 0.6566 0.1653 0.7870 0.126 Uiso 1 1 calc R
H20B H 0.6029 0.1475 0.6718 0.126 Uiso 1 1 calc R
H20C H 0.5202 0.1789 0.7609 0.126 Uiso 1 1 calc R
C21 C 0.6679(3) -0.2402(2) 0.3970(3) 0.0607(10) Uani 1 1 d .
H21A H 0.7435 -0.2203 0.4265 0.091 Uiso 1 1 calc R
H21B H 0.6734 -0.2505 0.3221 0.091 Uiso 1 1 calc R
H21C H 0.6463 -0.2935 0.4314 0.091 Uiso 1 1 calc R

loop_
_atom_site_aniso_label
_atom_site_aniso_U_11
_atom_site_aniso_U_22
_atom_site_aniso_U_33
_atom_site_aniso_U_23
_atom_site_aniso_U_13
_atom_site_aniso_U_12
O1W 0.0339(10) 0.0567(14) 0.0372(13) -0.0013(10) 0.0002(9) 0.0015(9)
O2A 0.0324(10) 0.0255(11) 0.0754(18) -0.0049(10) -0.0126(10) 0.0095(9)
O2 0.0379(11) 0.0776(17) 0.0453(15) -0.0071(12) 0.0133(10) -0.0196(11)
O1A 0.0246(8) 0.0242(10) 0.0362(12) -0.0018(8) -0.0014(8) 0.0025(7)
O1 0.0264(9) 0.0549(13) 0.0415(13) -0.0072(10) 0.0051(9) -0.0030(9)
O9A 0.0268(9) 0.0380(11) 0.0281(11) 0.0059(8) 0.0042(8) 0.0007(8)
O9 0.0280(9) 0.0546(13) 0.0415(13) 0.0003(10) -0.0089(9) -0.0083(9)
O8A 0.0226(8) 0.0232(9) 0.0321(11) -0.0041(8) -0.0036(7) 0.0017(7)
O8 0.0215(8) 0.0311(10) 0.0243(10) -0.0013(8) -0.0020(7) -0.0036(7)
O7 0.0341(10) 0.0274(10) 0.0264(11) -0.0002(8) 0.0001(8) -0.0016(8)
O7A 0.0313(9) 0.0219(9) 0.0265(11) 0.0006(8) 0.0020(8) 0.0001(7)
O5 0.0357(10) 0.0448(12) 0.0305(12) 0.0108(9) 0.0092(8) 0.0111(9)
O6A 0.0637(14) 0.0351(12) 0.0573(17) -0.0213(11) -0.0106(12) 0.0125(10)
O5A 0.0315(11) 0.0511(13) 0.0587(16) 0.0037(11) 0.0014(10) 0.0173(10)
O6 0.0283(10) 0.0437(12) 0.0549(15) 0.0093(10) 0.0075(9) -0.0031(9)
O4A 0.0233(9) 0.0283(10) 0.0488(14) -0.0006(9) -0.0072(8) 0.0056(8)
O4 0.0273(9) 0.0469(12) 0.0314(12) 0.0031(9) -0.0011(8) -0.0099(9)
O3A 0.0335(10) 0.0177(9) 0.0545(14) 0.0000(9) -0.0064(9) 0.0024(8)
O3 0.0378(11) 0.0484(13) 0.0326(12) 0.0025(10) 0.0060(8) -0.0099(9)
O10 0.0374(11) 0.0381(12) 0.0632(16) 0.0067(11) 0.0199(10) 0.0043(9)
O11 0.0428(11) 0.0289(11) 0.0758(18) 0.0029(11) -0.0134(11) -0.0030(9)
C1' 0.0261(12) 0.0306(14) 0.0276(15) 0.0010(11) -0.0013(11) -0.0003(11)
C1'A 0.0271(13) 0.0253(14) 0.0359(17) -0.0022(12) -0.0015(11) -0.0006(11)
C1 0.0244(12) 0.0210(13) 0.0283(16) -0.0024(11) 0.0035(10) -0.0014(10)
C1A 0.0217(12) 0.0278(14) 0.0237(15) 0.0000(11) -0.0010(10) 0.0017(10)
C2'A 0.0346(14) 0.0335(16) 0.0351(18) 0.0000(13) 0.0016(12) 0.0067(12)
C2' 0.0296(13) 0.0258(13) 0.0280(16) 0.0057(11) 0.0016(11) 0.0010(11)
C2 0.0274(12) 0.0194(12) 0.0283(15) -0.0022(11) -0.0015(10) 0.0011(10)
C2A 0.0255(12) 0.0237(13) 0.0231(15) -0.0016(10) -0.0009(10) 0.0018(10)
C3'A 0.0270(13) 0.0317(16) 0.0398(18) 0.0071(13) 0.0028(12) 0.0041(12)
C3' 0.0269(13) 0.0244(14) 0.0389(18) 0.0050(12) 0.0033(12) 0.0011(11)
C3A 0.0254(12) 0.0221(13) 0.0240(14) 0.0004(11) -0.0015(10) 0.0000(10)
C3 0.0249(12) 0.0238(13) 0.0334(17) -0.0076(12) -0.0004(11) 0.0036(10)
C4A 0.0271(13) 0.0216(13) 0.0291(16) 0.0018(11) -0.0035(11) 0.0038(10)
C4 0.0250(13) 0.0335(15) 0.0375(18) -0.0055(12) -0.0002(11) -0.0015(11)
C5A 0.0299(13) 0.0247(14) 0.0325(17) -0.0009(12) -0.0056(11) 0.0011(11)
C5 0.0315(14) 0.0447(17) 0.0394(19) -0.0125(14) 0.0035(13) -0.0055(13)
C6 0.0250(12) 0.0337(15) 0.0311(16) -0.0072(12) 0.0035(11) -0.0036(11)
C6A 0.0246(12) 0.0198(12) 0.0297(15) -0.0003(11) -0.0020(10) 0.0021(10)
C7 0.0363(14) 0.0283(14) 0.0236(15) -0.0047(11) 0.0083(11) -0.0019(12)
C7A 0.0298(13) 0.0186(13) 0.0294(16) -0.0012(11) -0.0021(11) 0.0045(10)
C8 0.0313(13) 0.0248(14) 0.0284(16) -0.0009(11) 0.0026(11) -0.0010(11)
C8A 0.0257(12) 0.0232(13) 0.0268(15) -0.0015(11) -0.0008(10) 0.0021(10)
C9A 0.0262(12) 0.0245(14) 0.0292(16) 0.0000(11) 0.0002(11) -0.0013(11)
C9 0.0354(14) 0.0300(15) 0.0313(17) 0.0047(12) -0.0008(12) -0.0041(12)
C10A 0.0239(12) 0.0244(13) 0.0295(16) 0.0046(11) 0.0006(11) -0.0034(10)
C10 0.0313(13) 0.0266(14) 0.0331(17) 0.0021(12) -0.0022(11) -0.0010(11)
C11 0.0232(12) 0.0303(14) 0.0226(14) -0.0013(11) -0.0040(10) -0.0018(10)
C11A 0.0241(12) 0.0263(14) 0.0254(15) -0.0041(11) -0.0009(10) -0.0034(10)
C12A 0.0224(12) 0.0280(14) 0.0324(16) 0.0024(12) 0.0006(11) -0.0021(11)
C12 0.0220(12) 0.0316(15) 0.0299(16) -0.0003(12) -0.0035(11) -0.0010(11)
C13 0.0238(12) 0.0334(15) 0.0262(15) 0.0013(12) -0.0026(10) -0.0068(11)
C13A 0.0216(12) 0.0251(14) 0.0360(16) -0.0030(12) -0.0050(11) 0.0006(11)
C14 0.0439(15) 0.0276(15) 0.0324(17) -0.0005(12) 0.0019(12) -0.0076(12)
C14A 0.0352(14) 0.0265(14) 0.0337(17) 0.0019(12) -0.0013(12) 0.0028(11)
C15A 0.0337(14) 0.0223(13) 0.0240(15) 0.0029(11) 0.0027(11) -0.0006(11)
C15 0.0391(14) 0.0296(15) 0.0264(16) -0.0004(12) 0.0031(12) -0.0012(12)
C16A 0.0270(12) 0.0225(13) 0.0258(16) 0.0012(11) 0.0015(10) 0.0036(10)
C16 0.0276(13) 0.0310(15) 0.0389(17) -0.0031(13) -0.0041(12) -0.0023(11)
C17A 0.0328(14) 0.0319(15) 0.0344(17) -0.0041(13) 0.0022(11) -0.0058(12)
C17 0.0323(14) 0.0429(17) 0.0342(18) 0.0017(13) -0.0026(12) -0.0008(13)
C18A 0.0345(15) 0.0324(16) 0.050(2) 0.0037(14) -0.0032(13) -0.0087(12)
C18 0.0399(16) 0.0462(18) 0.043(2) 0.0106(15) -0.0097(14) -0.0042(14)
C19 0.0617(19) 0.0351(17) 0.0364(19) -0.0053(14) 0.0146(15) 0.0005(15)
C19A 0.0510(17) 0.0369(16) 0.0312(18) 0.0047(13) 0.0097(13) 0.0050(14)
C20 0.054(2) 0.044(2) 0.156(5) 0.037(3) 0.028(3) 0.0009(18)
C21 0.070(2) 0.054(2) 0.059(3) -0.0030(19) 0.0016(19) -0.0023(19)

loop_
_atom_type_symbol
_atom_type_description
_atom_type_scat_dispersion_real
_atom_type_scat_dispersion_imag
_atom_type_scat_source
C C 0.0033 0.0016 'International Tables Vol C Tables 4.2.6.8 and 6.1.1.4'
H H 0.0000 0.0000 'International Tables Vol C Tables 4.2.6.8 and 6.1.1.4'
O O 0.0106 0.0060 'International Tables Vol C Tables 4.2.6.8 and 6.1.1.4'

loop_
_geom_angle_atom_site_label_1
_geom_angle_atom_site_label_2
_geom_angle_atom_site_label_3
_geom_angle
H1WA O1W H1WB 102.9
C5A O1A C4A 110.18(18)
C5 O1 C4 110.8(2)
C16A O9A H9' 109.2
C16 O9 H9 101.4
C1A O8A C11A 116.56(18)
C1 O8 C11 116.1(2)
C11 O7 C15 115.0(2)
C11A O7A C15A 115.10(19)
C2' O5 H5 107.6
C2'A O6A H6' 125.3
C3'A O4A C13A 111.1(2)
C3' O4 C13 111.47(19)
C7A O3A H3' 114.9
C7 O3 H3 102.2
C20 O10 H10' 108.2
C21 O11 H11 116.2
C2' C1' C13 103.6(2)
C2' C1' H1'A 111.0
C13 C1' H1'A 111.0
C2' C1' H1'B 111.0
C13 C1' H1'B 111.0
H1'A C1' H1'B 109.0
C2'A C1'A C13A 104.4(2)
C2'A C1'A H1'C 110.9
C13A C1'A H1'C 110.9
C2'A C1'A H1'D 110.9
C13A C1'A H1'D 110.9
H1'C C1'A H1'D 108.9
O8 C1 C8 122.0(2)
O8 C1 C2 114.9(2)
C8 C1 C2 123.1(2)
O8A C1A C8A 121.5(2)
O8A C1A C2A 114.4(2)
C8A C1A C2A 124.1(2)
O6A C2'A C1'A 113.7(2)
O6A C2'A C3'A 111.2(2)
C1'A C2'A C3'A 101.7(2)
O6A C2'A H2'A 110.0
C1'A C2'A H2'A 110.0
C3'A C2'A H2'A 110.0
O5 C2' C3' 111.6(2)
O5 C2' C1' 113.0(2)
C3' C2' C1' 102.4(2)
O5 C2' H2'B 109.9
C3' C2' H2'B 109.9
C1' C2' H2'B 109.9
C3 C2 C1 116.9(2)
C3 C2 H2A 121.5
C1 C2 H2A 121.5
C3A C2A C1A 116.9(2)
C3A C2A H2AA 121.5
C1A C2A H2AA 121.5
O5A C3'A O4A 121.5(3)
O5A C3'A C2'A 128.0(3)
O4A C3'A C2'A 110.5(2)
O6 C3' O4 121.9(3)
O6 C3' C2' 128.4(3)
O4 C3' C2' 109.8(2)
C2A C3A C6A 120.4(2)
C2A C3A C4A 130.6(2)
C6A C3A C4A 109.0(2)
C2 C3 C6 121.5(2)
C2 C3 C4 130.1(3)
C6 C3 C4 108.4(2)
O1A C4A C3A 103.90(19)
O1A C4A C16A 109.40(19)
C3A C4A C16A 115.9(2)
O1A C4A H4AA 109.1
C3A C4A H4AA 109.1
C16A C4A H4AA 109.1
O1 C4 C16 107.0(2)
O1 C4 C3 102.9(2)
C16 C4 C3 115.4(2)
O1 C4 H4A 110.4
C16 C4 H4A 110.4
C3 C4 H4A 110.4
O2A C5A O1A 120.1(2)
O2A C5A C6A 130.6(2)
O1A C5A C6A 109.3(2)
O2 C5 O1 121.1(3)
O2 C5 C6 130.3(3)
O1 C5 C6 108.5(3)
C3 C6 C7 121.0(2)
C3 C6 C5 109.4(2)
C7 C6 C5 129.6(3)
C3A C6A C7A 122.0(2)
C3A C6A C5A 107.5(2)
C7A C6A C5A 130.4(2)
O3 C7 C6 123.8(2)
O3 C7 C8 116.8(2)
C6 C7 C8 119.4(3)
O3A C7A C8A 124.3(2)
O3A C7A C6A 117.4(2)
C8A C7A C6A 118.3(2)
C1 C8 C7 118.0(2)
C1 C8 C9 121.0(2)
C7 C8 C9 121.0(2)
C1A C8A C7A 118.1(2)
C1A C8A C9A 120.3(2)
C7A C8A C9A 121.4(2)
C8A C9A C10A 113.3(2)
C8A C9A H9AA 108.9
C10A C9A H9AA 108.9
C8A C9A H9AB 108.9
C10A C9A H9AB 108.9
H9AA C9A H9AB 107.7
C8 C9 C10 112.4(2)
C8 C9 H9A 109.1
C10 C9 H9A 109.1
C8 C9 H9B 109.1
C10 C9 H9B 109.1
H9A C9 H9B 107.9
C11A C10A C18A 112.9(2)
C11A C10A C9A 109.0(2)
C18A C10A C9A 110.2(2)
C11A C10A H10A 108.2
C18A C10A H10A 108.2
C9A C10A H10A 108.2
C9 C10 C18 110.5(2)
C9 C10 C11 108.7(2)
C18 C10 C11 113.2(2)
C9 C10 H10B 108.1
C18 C10 H10B 108.1
C11 C10 H10B 108.1
O7 C11 O8 108.88(19)
O7 C11 C12 112.8(2)
O8 C11 C12 105.1(2)
O7 C11 C10 106.7(2)
O8 C11 C10 108.2(2)
C12 C11 C10 115.0(2)
O7A C11A O8A 109.27(19)
O7A C11A C12A 112.2(2)
O8A C11A C12A 104.68(19)
O7A C11A C10A 106.8(2)
O8A C11A C10A 108.9(2)
C12A C11A C10A 114.9(2)
C11A C12A C13A 113.0(2)
C11A C12A H12A 109.0
C13A C12A H12A 109.0
C11A C12A H12B 109.0
C13A C12A H12B 109.0
H12A C12A H12B 107.8
C11 C12 C13 113.1(2)
C11 C12 H12C 109.0
C13 C12 H12C 109.0
C11 C12 H12D 109.0
C13 C12 H12D 109.0
H12C C12 H12D 107.8
O4 C13 C14 106.2(2)
O4 C13 C12 107.0(2)
C14 C13 C12 110.4(2)
O4 C13 C1' 102.8(2)
C14 C13 C1' 114.2(2)
C12 C13 C1' 115.3(2)
O4A C13A C14A 106.2(2)
O4A C13A C12A 106.6(2)
C14A C13A C12A 108.9(2)
O4A C13A C1'A 102.81(19)
C14A C13A C1'A 115.8(2)
C12A C13A C1'A 115.5(2)
C15 C14 C13 111.4(2)
C15 C14 H14A 109.3
C13 C14 H14A 109.3
C15 C14 H14B 109.3
C13 C14 H14B 109.3
H14A C14 H14B 108.0
C13A C14A C15A 111.3(2)
C13A C14A H14C 109.4
C15A C14A H14C 109.4
C13A C14A H14D 109.4
C15A C14A H14D 109.4
H14C C14A H14D 108.0
O7A C15A C19A 105.7(2)
O7A C15A C14A 109.7(2)
C19A C15A C14A 112.2(2)
O7A C15A H15A 109.7
C19A C15A H15A 109.7
C14A C15A H15A 109.7
O7 C15 C19 105.6(2)
O7 C15 C14 109.2(2)
C19 C15 C14 112.9(2)
O7 C15 H15B 109.6
C19 C15 H15B 109.6
C14 C15 H15B 109.6
O9A C16A C17A 112.0(2)
O9A C16A C4A 110.4(2)
C17A C16A C4A 112.1(2)
O9A C16A H16A 107.4
C17A C16A H16A 107.4
C4A C16A H16A 107.4
O9 C16 C4 110.4(2)
O9 C16 C17 105.5(2)
C4 C16 C17 112.6(2)
O9 C16 H16B 109.4
C4 C16 H16B 109.4
C17 C16 H16B 109.4
C16A C17A H17A 109.5
C16A C17A H17B 109.5
H17A C17A H17B 109.5
C16A C17A H17C 109.5
H17A C17A H17C 109.5
H17B C17A H17C 109.5
C16 C17 H17D 109.5
C16 C17 H17E 109.5
H17D C17 H17E 109.5
C16 C17 H17F 109.5
H17D C17 H17F 109.5
H17E C17 H17F 109.5
C10A C18A H18A 109.5
C10A C18A H18B 109.5
H18A C18A H18B 109.5
C10A C18A H18C 109.5
H18A C18A H18C 109.5
H18B C18A H18C 109.5
C10 C18 H18D 109.5
C10 C18 H18E 109.5
H18D C18 H18E 109.5
C10 C18 H18F 109.5
H18D C18 H18F 109.5
H18E C18 H18F 109.5
C15 C19 H19A 109.5
C15 C19 H19B 109.5
H19A C19 H19B 109.5
C15 C19 H19C 109.5
H19A C19 H19C 109.5
H19B C19 H19C 109.5
C15A C19A H19D 109.5
C15A C19A H19E 109.5
H19D C19A H19E 109.5
C15A C19A H19F 109.5
H19D C19A H19F 109.5
H19E C19A H19F 109.5
O10 C20 H20A 109.5
O10 C20 H20B 109.5
H20A C20 H20B 109.5
O10 C20 H20C 109.5
H20A C20 H20C 109.5
H20B C20 H20C 109.5
O11 C21 H21A 109.5
O11 C21 H21B 109.5
H21A C21 H21B 109.5
O11 C21 H21C 109.5
H21A C21 H21C 109.5
H21B C21 H21C 109.5

loop_
_geom_bond_atom_site_label_1
_geom_bond_atom_site_label_2
_geom_bond_distance
O1W H1WA 0.8285
O1W H1WB 0.8191
O2A C5A 1.211(3)
O2 C5 1.217(4)
O1A C5A 1.362(3)
O1A C4A 1.456(3)
O1 C5 1.371(4)
O1 C4 1.468(3)
O9A C16A 1.418(3)
O9A H9' 0.9402
O9 C16 1.427(3)
O9 H9 0.8400
O8A C1A 1.375(3)
O8A C11A 1.445(3)
O8 C1 1.368(3)
O8 C11 1.455(3)
O7 C11 1.400(3)
O7 C15 1.450(3)
O7A C11A 1.406(3)
O7A C15A 1.439(3)
O5 C2' 1.404(3)
O5 H5 0.8400
O6A C2'A 1.396(3)
O6A H6' 0.8400
O5A C3'A 1.210(3)
O6 C3' 1.199(3)
O4A C3'A 1.332(3)
O4A C13A 1.485(3)
O4 C3' 1.340(3)
O4 C13 1.482(3)
O3A C7A 1.343(3)
O3A H3' 0.8400
O3 C7 1.352(3)
O3 H3 0.8400
O10 C20 1.395(4)
O10 H10' 0.8401
O11 C21 1.502(4)
O11 H11 0.8399
C1' C2' 1.515(4)
C1' C13 1.534(4)
C1' H1'A 0.9900
C1' H1'B 0.9900
C1'A C2'A 1.510(4)
C1'A C13A 1.526(3)
C1'A H1'C 0.9900
C1'A H1'D 0.9900
C1 C8 1.391(4)
C1 C2 1.401(3)
C1A C8A 1.389(3)
C1A C2A 1.389(3)
C2'A C3'A 1.519(4)
C2'A H2'A 1.0000
C2' C3' 1.512(3)
C2' H2'B 1.0000
C2 C3 1.374(3)
C2 H2A 0.9500
C2A C3A 1.378(3)
C2A H2AA 0.9500
C3A C6A 1.388(3)
C3A C4A 1.492(3)
C3 C6 1.379(4)
C3 C4 1.520(3)
C4A C16A 1.514(4)
C4A H4AA 1.0000
C4 C16 1.508(4)
C4 H4A 1.0000
C5A C6A 1.453(3)
C5 C6 1.443(4)
C6 C7 1.389(4)
C6A C7A 1.396(3)
C7 C8 1.394(4)
C7A C8A 1.395(3)
C8 C9 1.498(3)
C8A C9A 1.504(3)
C9A C10A 1.539(3)
C9A H9AA 0.9900
C9A H9AB 0.9900
C9 C10 1.523(4)
C9 H9A 0.9900
C9 H9B 0.9900
C10A C11A 1.518(4)
C10A C18A 1.529(3)
C10A H10A 1.0000
C10 C18 1.526(4)
C10 C11 1.537(4)
C10 H10B 1.0000
C11 C12 1.518(3)
C11A C12A 1.517(3)
C12A C13A 1.524(4)
C12A H12A 0.9900
C12A H12B 0.9900
C12 C13 1.523(4)
C12 H12C 0.9900
C12 H12D 0.9900
C13 C14 1.511(4)
C13A C14A 1.516(4)
C14 C15 1.507(4)
C14 H14A 0.9900
C14 H14B 0.9900
C14A C15A 1.520(3)
C14A H14C 0.9900
C14A H14D 0.9900
C15A C19A 1.513(4)
C15A H15A 1.0000
C15 C19 1.503(4)
C15 H15B 1.0000
C16A C17A 1.506(3)
C16A H16A 1.0000
C16 C17 1.518(4)
C16 H16B 1.0000
C17A H17A 0.9800
C17A H17B 0.9800
C17A H17C 0.9800
C17 H17D 0.9800
C17 H17E 0.9800
C17 H17F 0.9800
C18A H18A 0.9800
C18A H18B 0.9800
C18A H18C 0.9800
C18 H18D 0.9800
C18 H18E 0.9800
C18 H18F 0.9800
C19 H19A 0.9800
C19 H19B 0.9800
C19 H19C 0.9800
C19A H19D 0.9800
C19A H19E 0.9800
C19A H19F 0.9800
C20 H20A 0.9800
C20 H20B 0.9800
C20 H20C 0.9800
C21 H21A 0.9800
C21 H21B 0.9800
C21 H21C 0.9800

loop_
_geom_hbond_atom_site_label_D
_geom_hbond_atom_site_label_H
_geom_hbond_atom_site_label_A
_geom_hbond_distance_DH
_geom_hbond_distance_HA
_geom_hbond_distance_DA
_geom_hbond_angle_DHA
_geom_hbond_site_symmetry_A
O1W H1WA O2A 0.83 1.99 2.788(3) 160.7 .
O1W H1WB O9 0.82 2.05 2.861(3) 172.6 1_655
O9A H9' O5 0.94 1.78 2.715(3) 171.5 .
O9 H9 O5A 0.84 2.11 2.750(3) 133.0 2_546
O9 H9 O1 0.84 2.32 2.763(3) 113.3 .
O5 H5 O1W 0.84 1.90 2.701(3) 160.0 .
O6A H6' O2A 0.84 2.32 3.110(4) 156.8 2_656
O3A H3' O11 0.84 1.84 2.621(3) 154.8 .
O3 H3 O2 0.84 2.35 3.087(3) 146.7 .
O10 H10' O9A 0.84 1.83 2.662(3) 172.3 .
O11 H11 O10 0.84 2.01 2.818(3) 162.0 2_646

loop_
_geom_torsion_atom_site_label_1
_geom_torsion_atom_site_label_2
_geom_torsion_atom_site_label_3
_geom_torsion_atom_site_label_4
_geom_torsion
C11 O8 C1 C8 -21.1(3)
C11 O8 C1 C2 161.2(2)
C11A O8A C1A C8A -25.7(4)
C11A O8A C1A C2A 154.4(2)
C13A C1'A C2'A O6A -149.3(2)
C13A C1'A C2'A C3'A -29.7(3)
C13 C1' C2' O5 -150.6(2)
C13 C1' C2' C3' -30.4(3)
O8 C1 C2 C3 178.2(2)
C8 C1 C2 C3 0.5(4)
O8A C1A C2A C3A -177.1(2)
C8A C1A C2A C3A 3.0(4)
C13A O4A C3'A O5A 177.8(3)
C13A O4A C3'A C2'A -2.4(3)
O6A C2'A C3'A O5A -38.2(5)
C1'A C2'A C3'A O5A -159.6(3)
O6A C2'A C3'A O4A 142.0(3)
C1'A C2'A C3'A O4A 20.6(3)
C13 O4 C3' O6 177.2(2)
C13 O4 C3' C2' -3.1(3)
O5 C2' C3' O6 -37.5(4)
C1' C2' C3' O6 -158.7(3)
O5 C2' C3' O4 142.8(2)
C1' C2' C3' O4 21.7(3)
C1A C2A C3A C6A -4.0(4)
C1A C2A C3A C4A 174.0(3)
C1 C2 C3 C6 1.2(4)
C1 C2 C3 C4 179.7(3)
C5A O1A C4A C3A -3.0(3)
C5A O1A C4A C16A 121.3(2)
C2A C3A C4A O1A -177.4(3)
C6A C3A C4A O1A 0.8(3)
C2A C3A C4A C16A 62.5(4)
C6A C3A C4A C16A -119.3(2)
C5 O1 C4 C16 119.7(2)
C5 O1 C4 C3 -2.3(3)
C2 C3 C4 O1 -176.8(3)
C6 C3 C4 O1 1.8(3)
C2 C3 C4 C16 67.1(4)
C6 C3 C4 C16 -114.3(3)
C4A O1A C5A O2A -175.6(3)
C4A O1A C5A C6A 4.2(3)
C4 O1 C5 O2 -178.4(3)
C4 O1 C5 C6 1.9(3)
C2 C3 C6 C7 -1.0(4)
C4 C3 C6 C7 -179.8(2)
C2 C3 C6 C5 178.0(2)
C4 C3 C6 C5 -0.8(3)
O2 C5 C6 C3 179.7(3)
O1 C5 C6 C3 -0.7(3)
O2 C5 C6 C7 -1.4(6)
O1 C5 C6 C7 178.2(3)
C2A C3A C6A C7A 2.2(4)
C4A C3A C6A C7A -176.1(3)
C2A C3A C6A C5A 180.0(2)
C4A C3A C6A C5A 1.6(3)
O2A C5A C6A C3A 176.1(3)
O1A C5A C6A C3A -3.6(3)
O2A C5A C6A C7A -6.3(5)
O1A C5A C6A C7A 173.9(3)
C3 C6 C7 O3 -179.8(3)
C5 C6 C7 O3 1.4(5)
C3 C6 C7 C8 -0.9(4)
C5 C6 C7 C8 -179.7(3)
C3A C6A C7A O3A -179.7(2)
C5A C6A C7A O3A 3.1(5)
C3A C6A C7A C8A 0.8(4)
C5A C6A C7A C8A -176.4(3)
O8 C1 C8 C7 -179.9(2)
C2 C1 C8 C7 -2.4(4)
O8 C1 C8 C9 -1.0(4)
C2 C1 C8 C9 176.5(2)
O3 C7 C8 C1 -178.5(2)
C6 C7 C8 C1 2.5(4)
O3 C7 C8 C9 2.6(4)
C6 C7 C8 C9 -176.4(2)
O8A C1A C8A C7A -179.9(2)
C2A C1A C8A C7A 0.0(4)
O8A C1A C8A C9A 3.7(4)
C2A C1A C8A C9A -176.4(2)
O3A C7A C8A C1A 178.7(3)
C6A C7A C8A C1A -1.9(4)
O3A C7A C8A C9A -4.9(4)
C6A C7A C8A C9A 174.5(3)
C1A C8A C9A C10A -12.6(4)
C7A C8A C9A C10A 171.1(3)
C1 C8 C9 C10 -11.5(4)
C7 C8 C9 C10 167.4(2)
C8A C9A C10A C11A 40.5(3)
C8A C9A C10A C18A 164.9(2)
C8 C9 C10 C18 167.3(2)
C8 C9 C10 C11 42.5(3)
C15 O7 C11 O8 -62.2(3)
C15 O7 C11 C12 54.0(3)
C15 O7 C11 C10 -178.72(19)
C1 O8 C11 O7 -62.5(3)
C1 O8 C11 C12 176.4(2)
C1 O8 C11 C10 53.1(3)
C9 C10 C11 O7 53.7(3)
C18 C10 C11 O7 -69.4(3)
C9 C10 C11 O8 -63.3(3)
C18 C10 C11 O8 173.6(2)
C9 C10 C11 C12 179.7(2)
C18 C10 C11 C12 56.5(3)
C15A O7A C11A O8A -61.1(2)
C15A O7A C11A C12A 54.5(3)
C15A O7A C11A C10A -178.72(18)
C1A O8A C11A O7A -61.6(3)
C1A O8A C11A C12A 178.1(2)
C1A O8A C11A C10A 54.7(3)
C18A C10A C11A O7A -65.9(3)
C9A C10A C11A O7A 56.9(2)
C18A C10A C11A O8A 176.2(2)
C9A C10A C11A O8A -61.0(3)
C18A C10A C11A C12A 59.2(3)
C9A C10A C11A C12A -178.0(2)
O7A C11A C12A C13A -50.2(3)
O8A C11A C12A C13A 68.2(3)
C10A C11A C12A C13A -172.4(2)
O7 C11 C12 C13 -47.0(3)
O8 C11 C12 C13 71.5(3)
C10 C11 C12 C13 -169.7(2)
C3' O4 C13 C14 -136.8(2)
C3' O4 C13 C12 105.4(2)
C3' O4 C13 C1' -16.5(3)
C11 C12 C13 O4 161.6(2)
C11 C12 C13 C14 46.5(3)
C11 C12 C13 C1' -84.8(3)
C2' C1' C13 O4 28.9(3)
C2' C1' C13 C14 143.5(2)
C2' C1' C13 C12 -87.1(3)
C3'A O4A C13A C14A -138.8(2)
C3'A O4A C13A C12A 105.2(3)
C3'A O4A C13A C1'A -16.7(3)
C11A C12A C13A O4A 164.3(2)
C11A C12A C13A C14A 50.1(3)
C11A C12A C13A C1'A -82.2(3)
C2'A C1'A C13A O4A 28.8(3)
C2'A C1'A C13A C14A 144.1(2)
C2'A C1'A C13A C12A -86.9(3)
O4 C13 C14 C15 -168.2(2)
C12 C13 C14 C15 -52.6(3)
C1' C13 C14 C15 79.2(3)
O4A C13A C14A C15A -168.4(2)
C12A C13A C14A C15A -53.9(3)
C1'A C13A C14A C15A 78.2(3)
C11A O7A C15A C19A -179.16(19)
C11A O7A C15A C14A -58.0(3)
C13A C14A C15A O7A 57.3(3)
C13A C14A C15A C19A 174.5(2)
C11 O7 C15 C19 178.9(2)
C11 O7 C15 C14 -59.3(3)
C13 C14 C15 O7 57.8(3)
C13 C14 C15 C19 175.0(2)
O1A C4A C16A O9A -62.6(3)
C3A C4A C16A O9A 54.4(3)
O1A C4A C16A C17A 63.0(3)
C3A C4A C16A C17A -179.9(2)
O1 C4 C16 O9 56.8(3)
C3 C4 C16 O9 170.6(2)
O1 C4 C16 C17 174.5(2)
C3 C4 C16 C17 -71.8(3)
